data_7034249
loop_
_publ_author_name
'Icsel, Ceyda'
'Yilmaz, Veysel T.'
'Kaya, Yunus'
'Samli, Hale'
'Harrison, William T. A.'
'Buyukgungor, Orhan'

_publ_section_title
;
 New palladium(ii) and platinum(ii) 5,5-diethylbarbiturate complexes with
 2-phenylpyridine, 2,2'-bipyridine and 2,2'-dipyridylamine: synthesis,
 structures, DNA binding, molecular docking, cellular uptake, antioxidant
 activity and cytotoxicity.
;
_journal_issue 15
_journal_name_full 'Dalton transactions (Cambridge, England : 2003)'
_journal_page_first 6880
_journal_page_last 6895
_journal_paper_doi 10.1039/c5dt00728c
_journal_volume 44
_journal_year 2015
_chemical_formula_moiety 'C26 H31 N7 O6 Pd'
_chemical_formula_sum 'C26 H31 N7 O6 Pd'
_chemical_formula_weight 643.98
_chemical_name_systematic
; 
 ? 
;
_space_group_IT_number 2
_symmetry_cell_setting triclinic
_symmetry_space_group_name_Hall '-P 1'
_symmetry_space_group_name_H-M 'P -1'
_atom_sites_solution_hydrogens geom
_atom_sites_solution_primary direct
_atom_sites_solution_secondary difmap
_audit_creation_method SHELXL-97
_audit_update_record
;
2014-11-13 deposited with the CCDC.
2015-03-02 downloaded from the CCDC.
;
_cell_angle_alpha 104.54(3)
_cell_angle_beta 101.15(3)
_cell_angle_gamma 108.709(1)
_cell_formula_units_Z 2
_cell_length_a 11.631(7)
_cell_length_b 12.252(9)
_cell_length_c 12.778(15)
_cell_measurement_reflns_used 3693
_cell_measurement_temperature 120(2)
_cell_measurement_theta_max 26.6
_cell_measurement_theta_min 1.8
_cell_volume 1593(2)
_computing_structure_refinement 'SHELXL-97 (Sheldrick, 1997)'
_computing_structure_solution 'SHELXS-97 (Sheldrick, 1990)'
_diffrn_ambient_temperature 120(2)
_diffrn_measured_fraction_theta_full 0.938
_diffrn_measured_fraction_theta_max 0.938
_diffrn_measurement_device_type Rigaku
_diffrn_radiation_monochromator graphite
_diffrn_radiation_source 'fine-focus sealed tube'
_diffrn_radiation_wavelength 0.68890
_diffrn_reflns_av_R_equivalents 0.0000
_diffrn_reflns_av_sigmaI/netI 0.1099
_diffrn_reflns_limit_h_max 14
_diffrn_reflns_limit_h_min -14
_diffrn_reflns_limit_k_max 15
_diffrn_reflns_limit_k_min -15
_diffrn_reflns_limit_l_max 16
_diffrn_reflns_limit_l_min 0
_diffrn_reflns_number 6459
_diffrn_reflns_theta_full 26.00
_diffrn_reflns_theta_max 26.00
_diffrn_reflns_theta_min 1.67
_exptl_absorpt_coefficient_mu 0.629
_exptl_absorpt_correction_T_max 1.000
_exptl_absorpt_correction_T_min 0.667
_exptl_absorpt_correction_type multi-scan
_exptl_crystal_colour yellow
_exptl_crystal_density_diffrn 1.342
_exptl_crystal_density_method 'not measured'
_exptl_crystal_description block
_exptl_crystal_F_000 660
_exptl_crystal_size_max 0.03
_exptl_crystal_size_mid 0.02
_exptl_crystal_size_min 0.015
_refine_diff_density_max 1.798
_refine_diff_density_min -2.203
_refine_diff_density_rms 0.206
_refine_ls_extinction_method none
_refine_ls_goodness_of_fit_ref 1.060
_refine_ls_hydrogen_treatment constr
_refine_ls_matrix_type full
_refine_ls_number_parameters 361
_refine_ls_number_reflns 6459
_refine_ls_number_restraints 0
_refine_ls_restrained_S_all 1.060
_refine_ls_R_factor_all 0.1101
_refine_ls_R_factor_gt 0.0875
_refine_ls_shift/su_max 0.001
_refine_ls_shift/su_mean 0.000
_refine_ls_structure_factor_coef Fsqd
_refine_ls_weighting_details 'calc w=1/[\s^2^(Fo^2^)+(0.1645P)^2^+0.2161P] where P=(Fo^2^+2Fc^2^)/3'
_refine_ls_weighting_scheme calc
_refine_ls_wR_factor_gt 0.2394
_refine_ls_wR_factor_ref 0.2626
_reflns_number_gt 4718
_reflns_number_total 6459
_reflns_threshold_expression I>2sigma(I)
_cod_data_source_file c5dt00728c2.cif
_cod_data_source_block Compound_V
_cod_depositor_comments 'Adding full bibliography for 7034246--7034250.cif.'
_cod_database_code 7034249

loop_
_symmetry_equiv_pos_as_xyz
'x, y, z'
'-x, -y, -z'

loop_
_atom_site_label
_atom_site_type_symbol
_atom_site_fract_x
_atom_site_fract_y
_atom_site_fract_z
_atom_site_U_iso_or_equiv
_atom_site_adp_type
_atom_site_occupancy
_atom_site_symmetry_multiplicity
_atom_site_calc_flag
_atom_site_refinement_flags
Pd1 Pd 0.31876(5) 0.61272(5) 0.34003(5) 0.0221(2) Uani 1 1 d .
C1 C 0.4422(8) 0.8544(7) 0.5218(8) 0.039(2) Uani 1 1 d .
H1 H 0.3735 0.8669 0.4799 0.047 Uiso 1 1 calc R
C2 C 0.5122(9) 0.9414(8) 0.6242(8) 0.047(2) Uani 1 1 d .
H2 H 0.4945 1.0119 0.6523 0.057 Uiso 1 1 calc R
C3 C 0.6134(9) 0.9206(7) 0.6868(9) 0.047(3) Uani 1 1 d .
H3 H 0.6674 0.9779 0.7588 0.056 Uiso 1 1 calc R
C4 C 0.6313(8) 0.8150(7) 0.6402(8) 0.039(2) Uani 1 1 d .
H4 H 0.6974 0.7995 0.6822 0.047 Uiso 1 1 calc R
C5 C 0.5568(7) 0.7315(7) 0.5353(8) 0.0314(17) Uani 1 1 d .
C6 C 0.5515(8) 0.5525(7) 0.3832(8) 0.0366(19) Uani 1 1 d .
C7 C 0.6240(8) 0.4866(8) 0.3601(8) 0.040(2) Uani 1 1 d .
H7 H 0.6920 0.4917 0.4185 0.047 Uiso 1 1 calc R
C8 C 0.5959(8) 0.4113(8) 0.2483(9) 0.044(2) Uani 1 1 d .
H8 H 0.6416 0.3608 0.2307 0.053 Uiso 1 1 calc R
C9 C 0.5030(8) 0.4106(8) 0.1652(8) 0.040(2) Uani 1 1 d .
H9 H 0.4878 0.3669 0.0878 0.047 Uiso 1 1 calc R
C10 C 0.4322(7) 0.4755(7) 0.1976(7) 0.0296(17) Uani 1 1 d .
H10 H 0.3629 0.4694 0.1399 0.036 Uiso 1 1 calc R
N1 N 0.4597(6) 0.7523(6) 0.4730(6) 0.0311(15) Uani 1 1 d .
N2 N 0.4507(6) 0.5453(6) 0.3006(6) 0.0307(15) Uani 1 1 d .
N3 N 0.5829(6) 0.6300(6) 0.4925(6) 0.0347(16) Uani 1 1 d .
H3A H 0.6275 0.6115 0.5441 0.042 Uiso 1 1 calc R
C11 C 0.1450(7) 0.3519(6) 0.2496(6) 0.0235(15) Uani 1 1 d .
C12 C 0.0287(6) 0.2356(6) 0.1709(7) 0.0234(15) Uani 1 1 d .
C13 C -0.0375(7) 0.2487(7) 0.0647(7) 0.0259(16) Uani 1 1 d .
C14 C 0.1066(6) 0.4659(6) 0.1270(6) 0.0220(14) Uani 1 1 d .
C15 C 0.0737(7) 0.1292(6) 0.1388(7) 0.0269(16) Uani 1 1 d .
H15A H -0.0002 0.0543 0.0882 0.032 Uiso 1 1 calc R
H15B H 0.1069 0.1133 0.2084 0.032 Uiso 1 1 calc R
C16 C 0.1791(8) 0.1557(7) 0.0785(8) 0.0346(19) Uani 1 1 d .
H16A H 0.2036 0.0854 0.0602 0.052 Uiso 1 1 calc R
H16B H 0.2535 0.2285 0.1289 0.052 Uiso 1 1 calc R
H16C H 0.1463 0.1697 0.0086 0.052 Uiso 1 1 calc R
C17 C -0.0715(8) 0.2004(7) 0.2357(7) 0.0300(17) Uani 1 1 d .
H17A H -0.1363 0.1174 0.1908 0.036 Uiso 1 1 calc R
H17B H -0.0282 0.1972 0.3089 0.036 Uiso 1 1 calc R
C18 C -0.1381(8) 0.2880(8) 0.2583(7) 0.0347(18) Uani 1 1 d .
H18A H -0.1992 0.2600 0.2986 0.052 Uiso 1 1 calc R
H18B H -0.1831 0.2904 0.1863 0.052 Uiso 1 1 calc R
H18C H -0.0751 0.3700 0.3048 0.052 Uiso 1 1 calc R
N4 N 0.1744(5) 0.4577(5) 0.2240(5) 0.0171(11) Uani 1 1 d .
N5 N 0.0016(6) 0.3627(5) 0.0530(5) 0.0240(13) Uani 1 1 d .
H5 H -0.0435 0.3710 -0.0060 0.029 Uiso 1 1 calc R
O1 O 0.2102(5) 0.3478(4) 0.3362(4) 0.0256(11) Uani 1 1 d .
O2 O -0.1267(5) 0.1621(5) -0.0096(5) 0.0382(14) Uani 1 1 d .
O3 O 0.1371(5) 0.5602(5) 0.1037(4) 0.0275(11) Uani 1 1 d .
C19 C 0.1543(7) 0.7579(6) 0.3318(6) 0.0230(15) Uani 1 1 d .
C20 C 0.0389(7) 0.7926(7) 0.3480(7) 0.0256(15) Uani 1 1 d .
C21 C -0.0329(8) 0.7262(7) 0.4149(7) 0.0300(17) Uani 1 1 d .
C22 C 0.1099(7) 0.6163(6) 0.4332(6) 0.0245(15) Uani 1 1 d .
C23 C 0.0869(9) 0.9315(8) 0.4054(8) 0.040(2) Uani 1 1 d .
H23A H 0.1230 0.9718 0.3543 0.048 Uiso 1 1 calc R
H23B H 0.0131 0.9525 0.4141 0.048 Uiso 1 1 calc R
C24 C 0.1865(8) 0.9845(8) 0.5206(8) 0.043(2) Uani 1 1 d .
H24A H 0.2109 1.0733 0.5499 0.064 Uiso 1 1 calc R
H24B H 0.2615 0.9669 0.5131 0.064 Uiso 1 1 calc R
H24C H 0.1514 0.9477 0.5730 0.064 Uiso 1 1 calc R
C25 C -0.0559(8) 0.7548(8) 0.2287(8) 0.039(2) Uani 1 1 d .
H25A H -0.1173 0.7943 0.2366 0.047 Uiso 1 1 calc R
H25B H -0.0076 0.7881 0.1802 0.047 Uiso 1 1 calc R
C26 C -0.1306(9) 0.6177(9) 0.1676(8) 0.042(2) Uani 1 1 d .
H26A H -0.1866 0.6041 0.0935 0.063 Uiso 1 1 calc R
H26B H -0.1819 0.5837 0.2129 0.063 Uiso 1 1 calc R
H26C H -0.0713 0.5773 0.1571 0.063 Uiso 1 1 calc R
N6 N 0.1784(5) 0.6721(5) 0.3746(5) 0.0197(12) Uani 1 1 d .
N7 N 0.0066(6) 0.6437(6) 0.4507(6) 0.0265(14) Uani 1 1 d .
H7A H -0.0376 0.6047 0.4881 0.032 Uiso 1 1 calc R
O4 O 0.2243(5) 0.8113(5) 0.2849(5) 0.0323(13) Uani 1 1 d .
O5 O -0.1249(6) 0.7464(6) 0.4370(6) 0.0390(14) Uani 1 1 d .
O6 O 0.1356(5) 0.5419(5) 0.4733(5) 0.0279(11) Uani 1 1 d .

loop_
_atom_site_aniso_label
_atom_site_aniso_U_11
_atom_site_aniso_U_22
_atom_site_aniso_U_33
_atom_site_aniso_U_23
_atom_site_aniso_U_13
_atom_site_aniso_U_12
Pd1 0.0214(3) 0.0205(3) 0.0212(4) 0.0014(2) 0.0052(2) 0.0092(2)
C1 0.038(5) 0.025(4) 0.038(5) -0.008(3) -0.012(4) 0.020(3)
C2 0.051(5) 0.029(4) 0.048(6) -0.010(4) 0.003(4) 0.021(4)
C3 0.046(5) 0.023(4) 0.047(6) 0.000(4) -0.016(4) 0.011(4)
C4 0.038(5) 0.026(4) 0.047(6) 0.009(4) 0.006(4) 0.012(3)
C5 0.032(4) 0.029(4) 0.038(5) 0.016(3) 0.014(4) 0.011(3)
C6 0.038(4) 0.026(4) 0.040(5) 0.006(3) 0.010(4) 0.009(3)
C7 0.028(4) 0.041(5) 0.044(6) 0.021(4) 0.003(4) 0.007(3)
C8 0.035(4) 0.042(5) 0.053(6) 0.008(4) 0.017(4) 0.016(4)
C9 0.027(4) 0.039(4) 0.042(6) -0.002(4) 0.010(4) 0.011(3)
C10 0.023(4) 0.026(3) 0.027(4) -0.002(3) 0.000(3) 0.007(3)
N1 0.027(3) 0.028(3) 0.029(4) 0.000(3) 0.004(3) 0.009(3)
N2 0.030(3) 0.037(3) 0.030(4) 0.007(3) 0.008(3) 0.022(3)
N3 0.033(4) 0.035(4) 0.032(4) 0.009(3) -0.004(3) 0.017(3)
C11 0.030(4) 0.020(3) 0.023(4) 0.008(3) 0.011(3) 0.012(3)
C12 0.022(3) 0.020(3) 0.029(4) 0.009(3) 0.005(3) 0.010(3)
C13 0.023(3) 0.026(3) 0.022(4) 0.008(3) 0.004(3) 0.004(3)
C14 0.021(3) 0.021(3) 0.022(4) 0.003(3) 0.005(3) 0.008(3)
C15 0.030(4) 0.018(3) 0.027(4) 0.006(3) 0.004(3) 0.006(3)
C16 0.030(4) 0.023(3) 0.042(5) -0.001(3) 0.009(4) 0.009(3)
C17 0.035(4) 0.026(3) 0.028(4) 0.011(3) 0.010(3) 0.009(3)
C18 0.030(4) 0.044(5) 0.027(5) 0.004(4) 0.007(3) 0.019(4)
N4 0.019(3) 0.015(2) 0.014(3) 0.004(2) -0.003(2) 0.008(2)
N5 0.026(3) 0.029(3) 0.015(3) 0.009(2) 0.000(2) 0.010(2)
O1 0.032(3) 0.022(2) 0.022(3) 0.007(2) 0.000(2) 0.014(2)
O2 0.030(3) 0.029(3) 0.034(4) 0.007(2) -0.012(3) 0.000(2)
O3 0.034(3) 0.024(2) 0.022(3) 0.011(2) 0.000(2) 0.011(2)
C19 0.033(4) 0.019(3) 0.020(4) 0.004(3) 0.010(3) 0.015(3)
C20 0.036(4) 0.028(3) 0.023(4) 0.012(3) 0.014(3) 0.020(3)
C21 0.039(4) 0.040(4) 0.019(4) 0.013(3) 0.012(3) 0.021(3)
C22 0.033(4) 0.022(3) 0.019(4) 0.004(3) 0.008(3) 0.015(3)
C23 0.071(6) 0.040(4) 0.039(5) 0.019(4) 0.031(5) 0.047(5)
C24 0.041(5) 0.036(4) 0.043(6) -0.008(4) 0.007(4) 0.024(4)
C25 0.039(5) 0.050(5) 0.049(6) 0.030(4) 0.026(4) 0.028(4)
C26 0.038(5) 0.055(5) 0.035(5) 0.013(4) 0.015(4) 0.018(4)
N6 0.017(3) 0.020(3) 0.021(3) 0.002(2) 0.005(2) 0.011(2)
N7 0.035(3) 0.029(3) 0.028(4) 0.014(3) 0.021(3) 0.020(3)
O4 0.045(3) 0.027(3) 0.043(4) 0.017(2) 0.029(3) 0.023(2)
O5 0.045(3) 0.052(4) 0.049(4) 0.030(3) 0.027(3) 0.038(3)
O6 0.032(3) 0.032(3) 0.029(3) 0.015(2) 0.010(2) 0.019(2)

loop_
_atom_type_symbol
_atom_type_description
_atom_type_scat_dispersion_real
_atom_type_scat_dispersion_imag
_atom_type_scat_source
C C 0.0033 0.0016 'International Tables Vol C Tables 4.2.6.8 and 6.1.1.4'
H H 0.0000 0.0000 'International Tables Vol C Tables 4.2.6.8 and 6.1.1.4'
N N 0.0061 0.0033 'International Tables Vol C Tables 4.2.6.8 and 6.1.1.4'
O O 0.0106 0.0060 'International Tables Vol C Tables 4.2.6.8 and 6.1.1.4'
Pd Pd -0.9988 1.0072 'International Tables Vol C Tables 4.2.6.8 and 6.1.1.4'

loop_
_geom_angle_atom_site_label_1
_geom_angle_atom_site_label_2
_geom_angle_atom_site_label_3
_geom_angle
N1 C1 C2 127.0(8)
N1 C1 H1 116.5
C2 C1 H1 116.5
C1 C2 C3 115.9(8)
C1 C2 H2 122.0
C3 C2 H2 122.0
C4 C3 C2 118.2(8)
C4 C3 H3 120.9
C2 C3 H3 120.9
C5 C4 C3 122.4(9)
C5 C4 H4 118.8
C3 C4 H4 118.8
C4 C5 N3 119.2(8)
C4 C5 N1 119.7(7)
N3 C5 N1 121.1(7)
C7 C6 N3 118.1(8)
C7 C6 N2 122.1(8)
N3 C6 N2 119.7(8)
C6 C7 C8 118.5(9)
C6 C7 H7 120.8
C8 C7 H7 120.8
C9 C8 C7 119.7(8)
C9 C8 H8 120.1
C7 C8 H8 120.1
C8 C9 C10 117.2(8)
C8 C9 H9 121.4
C10 C9 H9 121.4
N2 C10 C9 126.3(8)
N2 C10 H10 116.9
C9 C10 H10 116.9
C1 N1 C5 116.7(7)
C1 N1 Pd1 120.3(5)
C5 N1 Pd1 120.4(5)
C10 N2 C6 115.9(7)
C10 N2 Pd1 121.3(5)
C6 N2 Pd1 121.9(6)
C6 N3 C5 131.4(8)
C6 N3 H3A 114.3
C5 N3 H3A 114.3
O1 C11 N4 120.8(6)
O1 C11 C12 118.9(6)
N4 C11 C12 120.3(6)
C13 C12 C11 114.1(6)
C13 C12 C15 109.0(6)
C11 C12 C15 108.4(6)
C13 C12 C17 107.5(6)
C11 C12 C17 109.7(6)
C15 C12 C17 108.0(6)
O2 C13 N5 119.9(7)
O2 C13 C12 121.9(7)
N5 C13 C12 118.2(6)
O3 C14 N4 121.9(6)
O3 C14 N5 119.5(7)
N4 C14 N5 118.6(6)
C12 C15 C16 113.1(6)
C12 C15 H15A 109.0
C16 C15 H15A 109.0
C12 C15 H15B 109.0
C16 C15 H15B 109.0
H15A C15 H15B 107.8
C15 C16 H16A 109.5
C15 C16 H16B 109.5
H16A C16 H16B 109.5
C15 C16 H16C 109.5
H16A C16 H16C 109.5
H16B C16 H16C 109.5
C18 C17 C12 114.1(6)
C18 C17 H17A 108.7
C12 C17 H17A 108.7
C18 C17 H17B 108.7
C12 C17 H17B 108.7
H17A C17 H17B 107.6
C17 C18 H18A 109.5
C17 C18 H18B 109.5
H18A C18 H18B 109.5
C17 C18 H18C 109.5
H18A C18 H18C 109.5
H18B C18 H18C 109.5
C11 N4 C14 122.9(6)
C11 N4 Pd1 118.1(5)
C14 N4 Pd1 118.8(4)
C13 N5 C14 125.5(6)
C13 N5 H5 117.3
C14 N5 H5 117.3
O4 C19 N6 121.3(6)
O4 C19 C20 118.9(6)
N6 C19 C20 119.7(6)
C21 C20 C23 110.5(6)
C21 C20 C25 107.2(6)
C23 C20 C25 109.0(7)
C21 C20 C19 113.0(6)
C23 C20 C19 109.0(6)
C25 C20 C19 108.0(6)
O5 C21 N7 121.2(7)
O5 C21 C20 120.4(7)
N7 C21 C20 118.4(7)
O6 C22 N6 122.7(7)
O6 C22 N7 118.4(6)
N6 C22 N7 118.9(6)
C24 C23 C20 115.7(7)
C24 C23 H23A 108.3
C20 C23 H23A 108.3
C24 C23 H23B 108.3
C20 C23 H23B 108.3
H23A C23 H23B 107.4
C23 C24 H24A 109.5
C23 C24 H24B 109.5
H24A C24 H24B 109.5
C23 C24 H24C 109.5
H24A C24 H24C 109.5
H24B C24 H24C 109.5
C26 C25 C20 116.1(7)
C26 C25 H25A 108.3
C20 C25 H25A 108.3
C26 C25 H25B 108.3
C20 C25 H25B 108.3
H25A C25 H25B 107.4
C25 C26 H26A 109.5
C25 C26 H26B 109.5
H26A C26 H26B 109.5
C25 C26 H26C 109.5
H26A C26 H26C 109.5
H26B C26 H26C 109.5
C22 N6 C19 124.0(6)
C22 N6 Pd1 115.7(5)
C19 N6 Pd1 120.1(5)
C21 N7 C22 126.0(6)
C21 N7 H7A 117.0
C22 N7 H7A 117.0
N1 Pd1 N2 89.1(3)
N1 Pd1 N4 171.0(2)
N2 Pd1 N4 90.6(3)
N1 Pd1 N6 93.7(2)
N2 Pd1 N6 177.1(2)
N4 Pd1 N6 86.5(2)

loop_
_geom_bond_atom_site_label_1
_geom_bond_atom_site_label_2
_geom_bond_distance
C1 N1 1.348(10)
C1 C2 1.357(12)
C1 H1 0.9500
C2 C3 1.422(13)
C2 H2 0.9500
C3 C4 1.380(12)
C3 H3 0.9500
C4 C5 1.374(13)
C4 H4 0.9500
C5 N3 1.380(10)
C5 N1 1.382(11)
C6 C7 1.365(13)
C6 N3 1.378(11)
C6 N2 1.381(11)
C7 C8 1.401(14)
C7 H7 0.9500
C8 C9 1.356(14)
C8 H8 0.9500
C9 C10 1.367(11)
C9 H9 0.9500
C10 N2 1.310(10)
C10 H10 0.9500
N3 H3A 0.8800
C11 O1 1.236(9)
C11 N4 1.370(8)
C11 C12 1.546(10)
C12 C13 1.498(11)
C12 C15 1.547(10)
C12 C17 1.569(10)
C13 O2 1.230(9)
C13 N5 1.380(9)
C14 O3 1.225(8)
C14 N4 1.380(10)
C14 N5 1.395(9)
C15 C16 1.561(11)
C15 H15A 0.9900
C15 H15B 0.9900
C16 H16A 0.9800
C16 H16B 0.9800
C16 H16C 0.9800
C17 C18 1.516(11)
C17 H17A 0.9900
C17 H17B 0.9900
C18 H18A 0.9800
C18 H18B 0.9800
C18 H18C 0.9800
N5 H5 0.8800
C19 O4 1.222(9)
C19 N6 1.379(9)
C19 C20 1.566(10)
C20 C21 1.510(10)
C20 C23 1.534(11)
C20 C25 1.557(13)
C21 O5 1.240(9)
C21 N7 1.374(10)
C22 O6 1.238(9)
C22 N6 1.341(9)
C22 N7 1.390(9)
C23 C24 1.519(13)
C23 H23A 0.9900
C23 H23B 0.9900
C24 H24A 0.9800
C24 H24B 0.9800
C24 H24C 0.9800
C25 C26 1.526(13)
C25 H25A 0.9900
C25 H25B 0.9900
C26 H26A 0.9800
C26 H26B 0.9800
C26 H26C 0.9800
N7 H7A 0.8800
Pd1 N1 2.040(7)
Pd1 N2 2.048(6)
Pd1 N4 2.051(5)
Pd1 N6 2.067(5)

loop_
_geom_hbond_atom_site_label_D
_geom_hbond_atom_site_label_H
_geom_hbond_atom_site_label_A
_geom_hbond_distance_DH
_geom_hbond_distance_HA
_geom_hbond_distance_DA
_geom_hbond_angle_DHA
_geom_hbond_site_symmetry_A
N3 H3A O1 0.88 2.01 2.811(8) 150 2_666
N5 H5 O3 0.88 2.01 2.861(8) 162 2_565
N7 H7A O6 0.88 2.03 2.858(8) 157 2_566

loop_
_geom_torsion_atom_site_label_1
_geom_torsion_atom_site_label_2
_geom_torsion_atom_site_label_3
_geom_torsion_atom_site_label_4
_geom_torsion
N1 C1 C2 C3 -1.0(17)
C1 C2 C3 C4 -0.9(16)
C2 C3 C4 C5 1.4(15)
C3 C4 C5 N3 177.8(9)
C3 C4 C5 N1 -0.2(14)
N3 C6 C7 C8 -177.5(8)
N2 C6 C7 C8 1.2(13)
C6 C7 C8 C9 3.7(13)
C7 C8 C9 C10 -6.5(13)
C8 C9 C10 N2 5.0(13)
C2 C1 N1 C5 2.2(15)
C2 C1 N1 Pd1 163.8(9)
C4 C5 N1 C1 -1.5(12)
N3 C5 N1 C1 -179.5(8)
C4 C5 N1 Pd1 -163.1(6)
N3 C5 N1 Pd1 18.9(10)
N2 Pd1 N1 C1 162.1(7)
N4 Pd1 N1 C1 -109.8(15)
N6 Pd1 N1 C1 -18.7(8)
N2 Pd1 N1 C5 -37.0(6)
N4 Pd1 N1 C5 51.1(18)
N6 Pd1 N1 C5 142.1(6)
C9 C10 N2 C6 -0.3(12)
C9 C10 N2 Pd1 -169.3(7)
C7 C6 N2 C10 -2.9(12)
N3 C6 N2 C10 175.8(7)
C7 C6 N2 Pd1 166.1(6)
N3 C6 N2 Pd1 -15.2(11)
N1 Pd1 N2 C10 -155.9(7)
N4 Pd1 N2 C10 33.1(6)
N6 Pd1 N2 C10 41(5)
N1 Pd1 N2 C6 35.7(6)
N4 Pd1 N2 C6 -135.3(6)
N6 Pd1 N2 C6 -128(5)
C7 C6 N3 C5 157.8(8)
N2 C6 N3 C5 -21.0(13)
C4 C5 N3 C6 -159.1(9)
N1 C5 N3 C6 18.9(13)
O1 C11 C12 C13 -175.9(6)
N4 C11 C12 C13 4.6(9)
O1 C11 C12 C15 -54.2(9)
N4 C11 C12 C15 126.3(7)
O1 C11 C12 C17 63.5(8)
N4 C11 C12 C17 -116.0(7)
C11 C12 C13 O2 175.5(7)
C15 C12 C13 O2 54.2(9)
C17 C12 C13 O2 -62.7(9)
C11 C12 C13 N5 -6.6(10)
C15 C12 C13 N5 -127.9(7)
C17 C12 C13 N5 115.3(7)
C13 C12 C15 C16 66.2(8)
C11 C12 C15 C16 -58.5(8)
C17 C12 C15 C16 -177.3(6)
C13 C12 C17 C18 -54.4(8)
C11 C12 C17 C18 70.2(8)
C15 C12 C17 C18 -171.9(6)
O1 C11 N4 C14 178.3(6)
C12 C11 N4 C14 -2.3(10)
O1 C11 N4 Pd1 -5.5(9)
C12 C11 N4 Pd1 173.9(5)
O3 C14 N4 C11 -177.4(7)
N5 C14 N4 C11 1.6(10)
O3 C14 N4 Pd1 6.4(9)
N5 C14 N4 Pd1 -174.6(5)
N1 Pd1 N4 C11 -14.8(17)
N2 Pd1 N4 C11 73.2(5)
N6 Pd1 N4 C11 -106.4(5)
N1 Pd1 N4 C14 161.5(14)
N2 Pd1 N4 C14 -110.5(5)
N6 Pd1 N4 C14 69.9(5)
O2 C13 N5 C14 -175.3(7)
C12 C13 N5 C14 6.7(11)
O3 C14 N5 C13 175.1(7)
N4 C14 N5 C13 -4.0(11)
O4 C19 C20 C21 -175.6(7)
N6 C19 C20 C21 1.6(10)
O4 C19 C20 C23 -52.3(9)
N6 C19 C20 C23 124.9(7)
O4 C19 C20 C25 66.0(9)
N6 C19 C20 C25 -116.8(7)
C23 C20 C21 O5 55.8(11)
C25 C20 C21 O5 -62.9(10)
C19 C20 C21 O5 178.3(7)
C23 C20 C21 N7 -124.0(8)
C25 C20 C21 N7 117.3(8)
C19 C20 C21 N7 -1.5(10)
C21 C20 C23 C24 65.8(10)
C25 C20 C23 C24 -176.7(7)
C19 C20 C23 C24 -59.0(9)
C21 C20 C25 C26 -50.1(9)
C23 C20 C25 C26 -169.8(7)
C19 C20 C25 C26 71.9(8)
O6 C22 N6 C19 -178.0(7)
N7 C22 N6 C19 1.3(11)
O6 C22 N6 Pd1 6.4(9)
N7 C22 N6 Pd1 -174.3(5)
O4 C19 N6 C22 175.6(7)
C20 C19 N6 C22 -1.6(10)
O4 C19 N6 Pd1 -9.0(10)
C20 C19 N6 Pd1 173.8(5)
N1 Pd1 N6 C22 -97.8(5)
N2 Pd1 N6 C22 66(5)
N4 Pd1 N6 C22 73.1(5)
N1 Pd1 N6 C19 86.4(6)
N2 Pd1 N6 C19 -110(5)
N4 Pd1 N6 C19 -102.6(5)
O5 C21 N7 C22 -178.3(8)
C20 C21 N7 C22 1.4(12)
O6 C22 N7 C21 178.1(7)
N6 C22 N7 C21 -1.2(12)
